data_1568905
loop_
_publ_author_name
'Maiti, Debajit'
'Saha, Argha'
'Guin, Srimanta'
'Maiti, Debabrata'
'Sen, Subhabrata'

_publ_section_title
;
 Unveiling catalyst-free electro-photochemical reactivity of aryl
 diazoesters and facile synthesis of oxazoles, imide-fused pyrroles and
 tetrahydro-epoxy-pyridines <i>via</i> carbene radical anions.
;
_journal_issue 23
_journal_name_full 'Chemical science'
_journal_page_first 6216
_journal_page_last 6225
_journal_paper_doi 10.1039/d3sc00089c
_journal_volume 14
_journal_year 2023
_chemical_formula_sum 'C22 H19 Cl N2 O4'
_chemical_formula_weight 410.84
_space_group_crystal_system monoclinic
_space_group_IT_number 14
_space_group_name_Hall '-P 2yn'
_space_group_name_H-M_alt 'P 1 21/n 1'
_atom_sites_solution_hydrogens geom
_audit_creation_method SHELXL-2018/3
_audit_update_record
;
2022-06-17 deposited with the CCDC.	2023-04-18 downloaded from the CCDC.
;
_cell_angle_alpha 90
_cell_angle_beta 94.187(2)
_cell_angle_gamma 90
_cell_formula_units_Z 4
_cell_length_a 13.4772(10)
_cell_length_b 8.9459(7)
_cell_length_c 15.8469(9)
_cell_measurement_reflns_used 9251
_cell_measurement_temperature 100(2)
_cell_measurement_theta_max 28.8
_cell_measurement_theta_min 2.28
_cell_volume 1905.5(2)
_computing_structure_refinement 'SHELXL-2018/3 (Sheldrick, 2018)'
_computing_structure_solution 'SHELXT 2018/2 (Sheldrick, 2018)'
_diffrn_ambient_temperature 100(2)
_diffrn_measured_fraction_theta_full 1.000
_diffrn_measured_fraction_theta_max 0.998
_diffrn_measurement_device_type 'Bruker APEX-II CCD'
_diffrn_measurement_method '\f and \w scans'
_diffrn_radiation_type MoK\a
_diffrn_radiation_wavelength 0.71073
_diffrn_reflns_av_R_equivalents 0.1049
_diffrn_reflns_av_unetI/netI 0.0743
_diffrn_reflns_Laue_measured_fraction_full 1.000
_diffrn_reflns_Laue_measured_fraction_max 0.998
_diffrn_reflns_limit_h_max 17
_diffrn_reflns_limit_h_min -17
_diffrn_reflns_limit_k_max 11
_diffrn_reflns_limit_k_min -11
_diffrn_reflns_limit_l_max 18
_diffrn_reflns_limit_l_min -21
_diffrn_reflns_number 30261
_diffrn_reflns_point_group_measured_fraction_full 1.000
_diffrn_reflns_point_group_measured_fraction_max 0.998
_diffrn_reflns_theta_full 25.242
_diffrn_reflns_theta_max 28.248
_diffrn_reflns_theta_min 1.916
_exptl_absorpt_coefficient_mu 0.233
_exptl_absorpt_correction_type multi-scan
_exptl_crystal_colour colourless
_exptl_crystal_density_diffrn 1.432
_exptl_crystal_description needle-like
_exptl_crystal_F_000 856
_exptl_crystal_size_max 0.755
_exptl_crystal_size_mid 0.635
_exptl_crystal_size_min 0.115
_exptl_transmission_factor_max 0.98
_exptl_transmission_factor_min 0.72
_refine_diff_density_max 0.367
_refine_diff_density_min -0.385
_refine_diff_density_rms 0.091
_refine_ls_extinction_method none
_refine_ls_goodness_of_fit_ref 1.134
_refine_ls_hydrogen_treatment constr
_refine_ls_matrix_type full
_refine_ls_number_parameters 264
_refine_ls_number_reflns 4702
_refine_ls_number_restraints 0
_refine_ls_restrained_S_all 1.134
_refine_ls_R_factor_all 0.1011
_refine_ls_R_factor_gt 0.0623
_refine_ls_shift/su_max 0.000
_refine_ls_shift/su_mean 0.000
_refine_ls_structure_factor_coef Fsqd
_refine_ls_weighting_details 'w=1/[\s^2^(Fo^2^)+(0.0638P)^2^+0.7509P] where P=(Fo^2^+2Fc^2^)/3'
_refine_ls_weighting_scheme calc
_refine_ls_wR_factor_gt 0.1328
_refine_ls_wR_factor_ref 0.1557
_reflns_Friedel_coverage 0.000
_reflns_number_gt 3294
_reflns_number_total 4702
_reflns_threshold_expression 'I > 2\s(I)'
_cod_data_source_file d3sc00089c2.cif
_cod_data_source_block mo_DM_538_0m
_cod_depositor_comments
;
The following automatic conversions were performed:

data item '_exptl_absorpt_correction_type' value 'MULTI-SCAN' was
changed to 'multi-scan' in accordance with the
/home/data/users/saulius/crontab/automatic-downloads/rss-feeds/RSC/lib/dictionaries/cif_core.dic
dictionary named 'cif_core.dic' version 2.4.2 last updated on
2011-04-26.

Automatic conversion script
Id: cif_fix_values 8170 2020-07-09 18:12:32Z antanas 

 Adding full bibliography for 1568904--1568905.cif.
;
_cod_original_sg_symbol_H-M 'P 21/n'
_cod_database_code 1568905
_shelx_shelxl_version_number 2018/3
_shelx_space_group_comment
;
The symmetry employed for this shelxl refinement is uniquely defined
by the following loop, which should always be used as a source of
symmetry information in preference to the above space-group names.
They are only intended as comments.
;
_shelx_estimated_absorpt_t_min 0.6258
_shelx_estimated_absorpt_t_max 0.7522

loop_
_space_group_symop_operation_xyz
'x, y, z'
'-x+1/2, y+1/2, -z+1/2'
'-x, -y, -z'
'x-1/2, -y-1/2, z-1/2'

loop_
_atom_site_label
_atom_site_type_symbol
_atom_site_fract_x
_atom_site_fract_y
_atom_site_fract_z
_atom_site_U_iso_or_equiv
_atom_site_adp_type
_atom_site_occupancy
_atom_site_site_symmetry_order
_atom_site_calc_flag
_atom_site_refinement_flags_posn
_atom_site_refinement_flags_adp
_atom_site_refinement_flags_occupancy
_atom_site_disorder_assembly
_atom_site_disorder_group
Cl1 Cl 0.84751(5) 0.70475(8) 0.30540(4) 0.0259(2) Uani 1 1 d . . . . .
O1 O 0.52678(13) 0.3168(2) 0.66201(11) 0.0157(4) Uani 1 1 d . . . . .
O2 O 0.71557(15) -0.0793(2) 0.59889(12) 0.0236(5) Uani 1 1 d . . . . .
O3 O 0.86245(14) 0.3633(2) 0.67629(11) 0.0198(4) Uani 1 1 d . . . . .
O4 O 0.62527(13) 0.5302(2) 0.68687(11) 0.0159(4) Uani 1 1 d . . . . .
N1 N 0.80482(16) 0.1368(2) 0.62529(13) 0.0165(5) Uani 1 1 d . . . . .
N2 N 0.58817(16) 0.2348(2) 0.53800(13) 0.0153(5) Uani 1 1 d . . . . .
C1 C 0.78402(19) 0.6066(3) 0.37978(16) 0.0169(6) Uani 1 1 d . . . . .
C2 C 0.7721(2) 0.6695(3) 0.45801(17) 0.0200(6) Uani 1 1 d . . . . .
H18 H 0.797570 0.766324 0.471362 0.024 Uiso 1 1 calc R U . . .
C3 C 0.7223(2) 0.5893(3) 0.51675(17) 0.0179(6) Uani 1 1 d . . . . .
H17 H 0.714035 0.631381 0.570834 0.021 Uiso 1 1 calc R U . . .
C4 C 0.68428(18) 0.4478(3) 0.49731(15) 0.0131(5) Uani 1 1 d . . . . .
C5 C 0.62859(18) 0.3617(3) 0.55668(15) 0.0129(5) Uani 1 1 d . . . . .
C6 C 0.61992(19) 0.3896(3) 0.65223(16) 0.0147(5) Uani 1 1 d . . . . .
C7 C 0.69371(19) 0.2784(3) 0.69929(16) 0.0152(5) Uani 1 1 d . . . . .
H3 H 0.696847 0.294067 0.761901 0.018 Uiso 1 1 calc R U . . .
C8 C 0.79659(19) 0.2713(3) 0.66738(15) 0.0151(5) Uani 1 1 d . . . . .
C9 C 0.8981(2) 0.0883(3) 0.59055(16) 0.0187(6) Uani 1 1 d . . . . .
H4 H 0.897995 -0.022124 0.586335 0.022 Uiso 1 1 calc R U . . .
H5 H 0.954697 0.117532 0.630444 0.022 Uiso 1 1 calc R U . . .
C10 C 0.91367(19) 0.1529(3) 0.50496(16) 0.0170(6) Uani 1 1 d . . . . .
C11 C 0.9755(2) 0.2756(3) 0.49747(18) 0.0231(6) Uani 1 1 d . . . . .
H9 H 1.004592 0.322416 0.547098 0.028 Uiso 1 1 calc R U . . .
C12 C 0.9953(2) 0.3307(4) 0.4193(2) 0.0298(7) Uani 1 1 d . . . . .
H8 H 1.038057 0.414502 0.415348 0.036 Uiso 1 1 calc R U . . .
C13 C 0.9534(2) 0.2646(4) 0.34688(19) 0.0288(7) Uani 1 1 d . . . . .
H1 H 0.967163 0.302520 0.292948 0.035 Uiso 1 1 calc R U . . .
C14 C 0.74799(19) 0.4652(3) 0.35881(16) 0.0166(6) Uani 1 1 d . . . . .
H19 H 0.756917 0.423561 0.304747 0.020 Uiso 1 1 calc R U . . .
C15 C 0.69893(18) 0.3862(3) 0.41790(16) 0.0147(5) Uani 1 1 d . . . . .
H2 H 0.674755 0.288631 0.404541 0.018 Uiso 1 1 calc R U . . .
C16 C 0.5504(2) 0.1814(3) 0.61840(16) 0.0165(6) Uani 1 1 d . . . . .
C17 C 0.6447(2) 0.1288(3) 0.67444(16) 0.0164(6) Uani 1 1 d . . . . .
H10 H 0.625979 0.072140 0.725275 0.020 Uiso 1 1 calc R U . . .
C18 C 0.8707(2) 0.0886(3) 0.43150(18) 0.0245(6) Uani 1 1 d . . . . .
H6 H 0.826705 0.006302 0.435126 0.029 Uiso 1 1 calc R U . . .
C19 C 0.8914(2) 0.1432(4) 0.35286(18) 0.0295(7) Uani 1 1 d . . . . .
H7 H 0.862773 0.096845 0.302937 0.035 Uiso 1 1 calc R U . . .
C20 C 0.7216(2) 0.0460(3) 0.62820(16) 0.0177(6) Uani 1 1 d . . . . .
C21 C 0.4639(2) 0.0768(3) 0.60691(18) 0.0236(6) Uani 1 1 d . . . . .
H11 H 0.440019 0.052598 0.662239 0.035 Uiso 1 1 calc R U . . .
H13 H 0.484668 -0.015127 0.579557 0.035 Uiso 1 1 calc R U . . .
H12 H 0.410302 0.124436 0.571408 0.035 Uiso 1 1 calc R U . . .
C22 C 0.5450(2) 0.6266(3) 0.65729(18) 0.0216(6) Uani 1 1 d . . . . .
H14 H 0.535958 0.621278 0.595442 0.032 Uiso 1 1 calc R U . . .
H16 H 0.560648 0.729684 0.674530 0.032 Uiso 1 1 calc R U . . .
H15 H 0.483716 0.594806 0.681706 0.032 Uiso 1 1 calc R U . . .

loop_
_atom_site_aniso_label
_atom_site_aniso_U_11
_atom_site_aniso_U_22
_atom_site_aniso_U_33
_atom_site_aniso_U_23
_atom_site_aniso_U_13
_atom_site_aniso_U_12
Cl1 0.0308(4) 0.0254(4) 0.0218(3) 0.0084(3) 0.0036(3) -0.0088(3)
O1 0.0178(9) 0.0117(10) 0.0183(9) -0.0016(7) 0.0055(7) -0.0025(7)
O2 0.0361(12) 0.0086(10) 0.0270(11) -0.0025(8) 0.0083(9) 0.0002(8)
O3 0.0216(10) 0.0146(10) 0.0226(10) -0.0020(8) -0.0022(8) -0.0002(8)
O4 0.0206(10) 0.0098(9) 0.0172(9) -0.0034(7) 0.0006(7) 0.0033(7)
N1 0.0227(12) 0.0104(11) 0.0168(11) 0.0014(9) 0.0035(9) 0.0039(9)
N2 0.0196(11) 0.0112(11) 0.0152(11) 0.0024(9) 0.0015(8) -0.0009(9)
C1 0.0170(13) 0.0157(14) 0.0181(13) 0.0070(10) 0.0024(10) -0.0022(11)
C2 0.0260(15) 0.0106(14) 0.0235(14) 0.0004(11) 0.0029(11) -0.0033(11)
C3 0.0227(14) 0.0140(14) 0.0169(13) -0.0002(10) 0.0020(10) 0.0002(11)
C4 0.0131(12) 0.0098(13) 0.0160(13) 0.0006(10) -0.0010(9) 0.0024(10)
C5 0.0130(12) 0.0108(13) 0.0145(12) 0.0002(10) -0.0006(9) 0.0020(10)
C6 0.0208(13) 0.0083(13) 0.0150(12) -0.0018(10) 0.0017(10) 0.0002(10)
C7 0.0239(14) 0.0092(13) 0.0123(12) -0.0002(10) 0.0011(10) 0.0011(11)
C8 0.0215(14) 0.0129(14) 0.0104(12) 0.0004(10) -0.0024(9) 0.0040(11)
C9 0.0201(14) 0.0170(15) 0.0193(14) 0.0004(11) 0.0026(11) 0.0060(11)
C10 0.0187(13) 0.0129(14) 0.0198(13) -0.0013(11) 0.0028(10) 0.0081(11)
C11 0.0220(14) 0.0240(17) 0.0235(14) -0.0027(12) 0.0025(11) -0.0016(12)
C12 0.0265(16) 0.0277(18) 0.0362(17) 0.0081(14) 0.0092(13) 0.0008(13)
C13 0.0361(18) 0.0286(18) 0.0233(15) 0.0043(13) 0.0124(13) 0.0167(14)
C14 0.0196(13) 0.0169(14) 0.0129(12) 0.0001(10) -0.0008(10) 0.0018(11)
C15 0.0161(13) 0.0105(13) 0.0173(13) -0.0027(10) -0.0008(10) -0.0005(10)
C16 0.0231(14) 0.0108(13) 0.0165(13) -0.0032(10) 0.0067(10) -0.0042(11)
C17 0.0260(14) 0.0091(13) 0.0145(13) 0.0024(10) 0.0052(10) -0.0024(11)
C18 0.0327(16) 0.0135(15) 0.0264(15) -0.0025(11) -0.0029(12) 0.0040(12)
C19 0.0459(19) 0.0239(17) 0.0180(14) -0.0059(12) -0.0028(13) 0.0173(15)
C20 0.0263(15) 0.0104(14) 0.0163(13) 0.0042(10) 0.0009(11) 0.0030(11)
C21 0.0257(15) 0.0199(16) 0.0260(15) 0.0000(12) 0.0070(12) -0.0090(12)
C22 0.0246(15) 0.0133(14) 0.0266(15) -0.0026(11) -0.0015(11) 0.0051(11)

loop_
_atom_type_symbol
_atom_type_description
_atom_type_scat_dispersion_real
_atom_type_scat_dispersion_imag
_atom_type_scat_source
C C 0.0033 0.0016 'International Tables Vol C Tables 4.2.6.8 and 6.1.1.4'
H H 0.0000 0.0000 'International Tables Vol C Tables 4.2.6.8 and 6.1.1.4'
N N 0.0061 0.0033 'International Tables Vol C Tables 4.2.6.8 and 6.1.1.4'
O O 0.0106 0.0060 'International Tables Vol C Tables 4.2.6.8 and 6.1.1.4'
Cl Cl 0.1484 0.1585 'International Tables Vol C Tables 4.2.6.8 and 6.1.1.4'

loop_
_geom_angle_atom_site_label_1
_geom_angle_atom_site_label_2
_geom_angle_atom_site_label_3
_geom_angle
_geom_angle_site_symmetry_1
_geom_angle_site_symmetry_3
_geom_angle_publ_flag
C6 O1 C16 95.99(18) . . ?
C6 O4 C22 113.8(2) . . ?
C8 N1 C20 113.5(2) . . ?
C8 N1 C9 122.4(2) . . ?
C20 N1 C9 123.6(2) . . ?
C5 N2 C16 104.6(2) . . ?
C2 C1 C14 121.7(2) . . ?
C2 C1 Cl1 119.8(2) . . ?
C14 C1 Cl1 118.5(2) . . ?
C1 C2 C3 119.0(3) . . ?
C1 C2 H18 120.5 . . ?
C3 C2 H18 120.5 . . ?
C2 C3 C4 120.7(2) . . ?
C2 C3 H17 119.7 . . ?
C4 C3 H17 119.7 . . ?
C3 C4 C15 118.9(2) . . ?
C3 C4 C5 122.2(2) . . ?
C15 C4 C5 118.9(2) . . ?
N2 C5 C4 123.0(2) . . ?
N2 C5 C6 107.9(2) . . ?
C4 C5 C6 128.5(2) . . ?
O4 C6 O1 113.2(2) . . ?
O4 C6 C5 122.3(2) . . ?
O1 C6 C5 99.31(19) . . ?
O4 C6 C7 112.4(2) . . ?
O1 C6 C7 101.02(19) . . ?
C5 C6 C7 105.9(2) . . ?
C8 C7 C17 105.4(2) . . ?
C8 C7 C6 115.8(2) . . ?
C17 C7 C6 100.8(2) . . ?
C8 C7 H3 111.4 . . ?
C17 C7 H3 111.4 . . ?
C6 C7 H3 111.4 . . ?
O3 C8 N1 124.3(2) . . ?
O3 C8 C7 128.0(2) . . ?
N1 C8 C7 107.8(2) . . ?
N1 C9 C10 113.8(2) . . ?
N1 C9 H4 108.8 . . ?
C10 C9 H4 108.8 . . ?
N1 C9 H5 108.8 . . ?
C10 C9 H5 108.8 . . ?
H4 C9 H5 107.7 . . ?
C18 C10 C11 118.2(3) . . ?
C18 C10 C9 121.4(3) . . ?
C11 C10 C9 120.4(2) . . ?
C12 C11 C10 121.1(3) . . ?
C12 C11 H9 119.4 . . ?
C10 C11 H9 119.4 . . ?
C13 C12 C11 120.1(3) . . ?
C13 C12 H8 119.9 . . ?
C11 C12 H8 119.9 . . ?
C12 C13 C19 119.7(3) . . ?
C12 C13 H1 120.1 . . ?
C19 C13 H1 120.1 . . ?
C15 C14 C1 118.8(2) . . ?
C15 C14 H19 120.6 . . ?
C1 C14 H19 120.6 . . ?
C14 C15 C4 120.9(2) . . ?
C14 C15 H2 119.5 . . ?
C4 C15 H2 119.5 . . ?
O1 C16 N2 104.0(2) . . ?
O1 C16 C21 112.7(2) . . ?
N2 C16 C21 114.2(2) . . ?
O1 C16 C17 100.29(19) . . ?
N2 C16 C17 105.5(2) . . ?
C21 C16 C17 118.3(2) . . ?
C20 C17 C7 104.8(2) . . ?
C20 C17 C16 115.4(2) . . ?
C7 C17 C16 101.5(2) . . ?
C20 C17 H10 111.5 . . ?
C7 C17 H10 111.5 . . ?
C16 C17 H10 111.5 . . ?
C19 C18 C10 120.6(3) . . ?
C19 C18 H6 119.7 . . ?
C10 C18 H6 119.7 . . ?
C13 C19 C18 120.2(3) . . ?
C13 C19 H7 119.9 . . ?
C18 C19 H7 119.9 . . ?
O2 C20 N1 124.0(2) . . ?
O2 C20 C17 127.7(3) . . ?
N1 C20 C17 108.3(2) . . ?
C16 C21 H11 109.5 . . ?
C16 C21 H13 109.5 . . ?
H11 C21 H13 109.5 . . ?
C16 C21 H12 109.5 . . ?
H11 C21 H12 109.5 . . ?
H13 C21 H12 109.5 . . ?
O4 C22 H14 109.5 . . ?
O4 C22 H16 109.5 . . ?
H14 C22 H16 109.5 . . ?
O4 C22 H15 109.5 . . ?
H14 C22 H15 109.5 . . ?
H16 C22 H15 109.5 . . ?

loop_
_geom_bond_atom_site_label_1
_geom_bond_atom_site_label_2
_geom_bond_distance
_geom_bond_site_symmetry_2
_geom_bond_publ_flag
Cl1 C1 1.743(3) . ?
O1 C6 1.433(3) . ?
O1 C16 1.442(3) . ?
O2 C20 1.214(3) . ?
O3 C8 1.211(3) . ?
O4 C6 1.371(3) . ?
O4 C22 1.435(3) . ?
N1 C8 1.384(3) . ?
N1 C20 1.388(3) . ?
N1 C9 1.474(3) . ?
N2 C5 1.285(3) . ?
N2 C16 1.485(3) . ?
C1 C2 1.381(4) . ?
C1 C14 1.386(4) . ?
C2 C3 1.387(4) . ?
C2 H18 0.9500 . ?
C3 C4 1.392(4) . ?
C3 H17 0.9500 . ?
C4 C15 1.401(3) . ?
C4 C5 1.464(3) . ?
C5 C6 1.547(3) . ?
C6 C7 1.558(4) . ?
C7 C8 1.511(4) . ?
C7 C17 1.530(4) . ?
C7 H3 1.0000 . ?
C9 C10 1.503(4) . ?
C9 H4 0.9900 . ?
C9 H5 0.9900 . ?
C10 C18 1.387(4) . ?
C10 C11 1.388(4) . ?
C11 C12 1.378(4) . ?
C11 H9 0.9500 . ?
C12 C13 1.374(4) . ?
C12 H8 0.9500 . ?
C13 C19 1.378(5) . ?
C13 H1 0.9500 . ?
C14 C15 1.380(4) . ?
C14 H19 0.9500 . ?
C15 H2 0.9500 . ?
C16 C21 1.496(4) . ?
C16 C17 1.569(4) . ?
C17 C20 1.506(4) . ?
C17 H10 1.0000 . ?
C18 C19 1.386(4) . ?
C18 H6 0.9500 . ?
C19 H7 0.9500 . ?
C21 H11 0.9800 . ?
C21 H13 0.9800 . ?
C21 H12 0.9800 . ?
C22 H14 0.9800 . ?
C22 H16 0.9800 . ?
C22 H15 0.9800 . ?

loop_
_geom_torsion_atom_site_label_1
_geom_torsion_atom_site_label_2
_geom_torsion_atom_site_label_3
_geom_torsion_atom_site_label_4
_geom_torsion
_geom_torsion_site_symmetry_1
_geom_torsion_site_symmetry_2
_geom_torsion_site_symmetry_3
_geom_torsion_site_symmetry_4
_geom_torsion_publ_flag
C14 C1 C2 C3 -0.3(4) . . . . ?
Cl1 C1 C2 C3 -179.3(2) . . . . ?
C1 C2 C3 C4 -0.4(4) . . . . ?
C2 C3 C4 C15 1.3(4) . . . . ?
C2 C3 C4 C5 -178.0(2) . . . . ?
C16 N2 C5 C4 173.9(2) . . . . ?
C16 N2 C5 C6 1.8(3) . . . . ?
C3 C4 C5 N2 175.9(2) . . . . ?
C15 C4 C5 N2 -3.4(4) . . . . ?
C3 C4 C5 C6 -13.7(4) . . . . ?
C15 C4 C5 C6 166.9(2) . . . . ?
C22 O4 C6 O1 -53.9(3) . . . . ?
C22 O4 C6 C5 64.8(3) . . . . ?
C22 O4 C6 C7 -167.6(2) . . . . ?
C16 O1 C6 O4 179.3(2) . . . . ?
C16 O1 C6 C5 48.0(2) . . . . ?
C16 O1 C6 C7 -60.3(2) . . . . ?
N2 C5 C6 O4 -158.3(2) . . . . ?
C4 C5 C6 O4 30.2(4) . . . . ?
N2 C5 C6 O1 -33.1(2) . . . . ?
C4 C5 C6 O1 155.4(2) . . . . ?
N2 C5 C6 C7 71.3(3) . . . . ?
C4 C5 C6 C7 -100.2(3) . . . . ?
O4 C6 C7 C8 -88.9(3) . . . . ?
O1 C6 C7 C8 150.1(2) . . . . ?
C5 C6 C7 C8 47.0(3) . . . . ?
O4 C6 C7 C17 158.0(2) . . . . ?
O1 C6 C7 C17 37.0(2) . . . . ?
C5 C6 C7 C17 -66.1(2) . . . . ?
C20 N1 C8 O3 176.1(2) . . . . ?
C9 N1 C8 O3 3.4(4) . . . . ?
C20 N1 C8 C7 -3.3(3) . . . . ?
C9 N1 C8 C7 -176.0(2) . . . . ?
C17 C7 C8 O3 -176.7(2) . . . . ?
C6 C7 C8 O3 72.8(3) . . . . ?
C17 C7 C8 N1 2.6(3) . . . . ?
C6 C7 C8 N1 -107.8(2) . . . . ?
C8 N1 C9 C10 -83.0(3) . . . . ?
C20 N1 C9 C10 105.1(3) . . . . ?
N1 C9 C10 C18 -83.5(3) . . . . ?
N1 C9 C10 C11 99.4(3) . . . . ?
C18 C10 C11 C12 -1.2(4) . . . . ?
C9 C10 C11 C12 176.1(3) . . . . ?
C10 C11 C12 C13 0.3(5) . . . . ?
C11 C12 C13 C19 0.1(4) . . . . ?
C2 C1 C14 C15 0.1(4) . . . . ?
Cl1 C1 C14 C15 179.1(2) . . . . ?
C1 C14 C15 C4 0.9(4) . . . . ?
C3 C4 C15 C14 -1.6(4) . . . . ?
C5 C4 C15 C14 177.8(2) . . . . ?
C6 O1 C16 N2 -49.8(2) . . . . ?
C6 O1 C16 C21 -174.1(2) . . . . ?
C6 O1 C16 C17 59.2(2) . . . . ?
C5 N2 C16 O1 30.4(3) . . . . ?
C5 N2 C16 C21 153.7(2) . . . . ?
C5 N2 C16 C17 -74.7(2) . . . . ?
C8 C7 C17 C20 -1.1(3) . . . . ?
C6 C7 C17 C20 119.7(2) . . . . ?
C8 C7 C17 C16 -121.6(2) . . . . ?
C6 C7 C17 C16 -0.8(2) . . . . ?
O1 C16 C17 C20 -148.0(2) . . . . ?
N2 C16 C17 C20 -40.2(3) . . . . ?
C21 C16 C17 C20 89.1(3) . . . . ?
O1 C16 C17 C7 -35.2(2) . . . . ?
N2 C16 C17 C7 72.6(2) . . . . ?
C21 C16 C17 C7 -158.2(2) . . . . ?
C11 C10 C18 C19 1.8(4) . . . . ?
C9 C10 C18 C19 -175.5(3) . . . . ?
C12 C13 C19 C18 0.5(4) . . . . ?
C10 C18 C19 C13 -1.4(4) . . . . ?
C8 N1 C20 O2 -176.3(2) . . . . ?
C9 N1 C20 O2 -3.7(4) . . . . ?
C8 N1 C20 C17 2.6(3) . . . . ?
C9 N1 C20 C17 175.2(2) . . . . ?
C7 C17 C20 O2 178.0(3) . . . . ?
C16 C17 C20 O2 -71.1(3) . . . . ?
C7 C17 C20 N1 -0.7(3) . . . . ?
C16 C17 C20 N1 110.1(2) . . . . ?
